data_7061076
loop_
_publ_author_name
'Horniichuk, Oleksandr Ye.'
'Trush, Victor A.'
'Kariaka, Nataliia S.'
'Shishkina, Svitlana V.'
'Dyakonenko, Viktoriya V.'
'Severinovskaya, Olga V.'
'Gawryszewska, Paula'
'Domasevitch, Kostiantyn V.'
'Watras, Adam'
'Amirkhanov, Vladimir M.'

_publ_section_title
;
 Novel quadruple-stranded heterometallic Ln2Na complexes hosting sodium
 ions inside the cryptand-like cavity
;
_journal_issue 47
_journal_name_full 'New Journal of Chemistry'
_journal_page_first 22361
_journal_page_last 22368
_journal_paper_doi 10.1039/D1NJ04353F
_journal_volume 45
_journal_year 2021
_chemical_formula_sum 'C36 H54 F24 N8 Na2 Nd2 O35 P8'
_chemical_formula_weight 2197.09
_chemical_name_systematic
;
Disodium tetrakis-[(N,N'-bis(dimethoxyphosphoryl)hexafluoroglutaramido)]-
aqua-dineodymium(III) Dihydrate
;
_space_group_crystal_system triclinic
_space_group_IT_number 2
_space_group_name_Hall '-P 1'
_space_group_name_H-M_alt 'P -1'
_atom_sites_solution_hydrogens geom
_atom_sites_solution_primary direct
_atom_sites_solution_secondary difmap
_audit_creation_method SHELXL-2014/7
_audit_update_record
;
2021-10-20 deposited with the CCDC.	2021-11-02 downloaded from the CCDC.
;
_cell_angle_alpha 105.257(2)
_cell_angle_beta 104.052(2)
_cell_angle_gamma 109.3800(10)
_cell_formula_units_Z 1
_cell_length_a 12.1643(2)
_cell_length_b 12.6444(2)
_cell_length_c 14.1504(3)
_cell_measurement_reflns_used 24283
_cell_measurement_temperature 173(2)
_cell_measurement_theta_max 77.465
_cell_measurement_theta_min 3.474
_cell_volume 1845.88(7)
_computing_cell_refinement
;
X-Area Recipe 1.33.0.0 (STOE, 2015)
;
_computing_data_collection
;
X-Area Pilatus3_SV 1.31.127.0 (STOE, 2016)
;
_computing_data_reduction
;
STOE & Cie GmbH, X-Area, software package for collecting single-crystal or
multi-domain crystal data on STOE area-detector diffractometers, for image 
processing, for the correction and scaling of reflection intensities and 
for outlier rejection, version 1.77, Darmstadt 2016
;
_computing_molecular_graphics 'Diamond 2.1e (Brandenburg, 1999)'
_computing_publication_material 'WinGX 1.70.01 (Farrugia, 1999)'
_computing_structure_refinement 'SHELXL-2014/7 (Sheldrick, 2014)'
_computing_structure_solution 'SHELXS-97 (Sheldrick, 2008)'
_diffrn_ambient_temperature 173(2)
_diffrn_detector Pilatus300K
_diffrn_detector_area_resol_mean 5.81
_diffrn_detector_type 'DECTRIS PILATUS 300K'
_diffrn_measured_fraction_theta_full 0.965
_diffrn_measured_fraction_theta_max 0.942
_diffrn_measurement_details ' 2866 frames, detector distance = 80 mm'
_diffrn_measurement_device 'Eulerian 4-circle diffractometer'
_diffrn_measurement_device_type 'STOE STADIVARI'
_diffrn_measurement_method 'rotation method, \w scans'
_diffrn_radiation_monochromator 'Graded multilayer mirror'
_diffrn_radiation_polarisn_norm 270
_diffrn_radiation_type CuK\a
_diffrn_radiation_wavelength 1.54186
_diffrn_reflns_av_R_equivalents 0.0294
_diffrn_reflns_av_unetI/netI 0.0251
_diffrn_reflns_Laue_measured_fraction_full 0.965
_diffrn_reflns_Laue_measured_fraction_max 0.942
_diffrn_reflns_limit_h_max 12
_diffrn_reflns_limit_h_min -15
_diffrn_reflns_limit_k_max 15
_diffrn_reflns_limit_k_min -15
_diffrn_reflns_limit_l_max 17
_diffrn_reflns_limit_l_min -9
_diffrn_reflns_number 24157
_diffrn_reflns_point_group_measured_fraction_full 0.965
_diffrn_reflns_point_group_measured_fraction_max 0.942
_diffrn_reflns_theta_full 67.686
_diffrn_reflns_theta_max 77.299
_diffrn_reflns_theta_min 12.774
_diffrn_source 'GeniX 3D HF Cu'
_exptl_absorpt_coefficient_mu 13.769
_exptl_absorpt_correction_T_max 0.5762
_exptl_absorpt_correction_T_min 0.3032
_exptl_absorpt_correction_type integration
_exptl_absorpt_process_details
;
STOE X-Red32, absorption correction by Gaussian integration, analogous to
P. Coppens, "The Evaluation of Absorption and Extinction in Single-Crystal
Structure Analysis", published in
F. R. Ahmed (Editor), "Crystallographic Computing",
Munksgaard, Copenhagen (1970), 255 - 270
;
_exptl_crystal_colour light-blue
_exptl_crystal_density_diffrn 1.976
_exptl_crystal_description prism
_exptl_crystal_F_000 1084
_exptl_crystal_size_max 0.080
_exptl_crystal_size_mid 0.050
_exptl_crystal_size_min 0.040
_refine_diff_density_max 1.832
_refine_diff_density_min -1.203
_refine_diff_density_rms 0.123
_refine_ls_extinction_method none
_refine_ls_goodness_of_fit_ref 1.062
_refine_ls_hydrogen_treatment constr
_refine_ls_matrix_type full
_refine_ls_number_parameters 1055
_refine_ls_number_reflns 7381
_refine_ls_number_restraints 302
_refine_ls_restrained_S_all 1.057
_refine_ls_R_factor_all 0.0538
_refine_ls_R_factor_gt 0.0508
_refine_ls_shift/su_max 0.003
_refine_ls_shift/su_mean 0.000
_refine_ls_structure_factor_coef Fsqd
_refine_ls_weighting_details 'w=1/[\s^2^(Fo^2^)+(0.1241P)^2^+0.6984P] where P=(Fo^2^+2Fc^2^)/3'
_refine_ls_weighting_scheme calc
_refine_ls_wR_factor_gt 0.1459
_refine_ls_wR_factor_ref 0.1491
_reflns_Friedel_coverage 0.000
_reflns_number_gt 6805
_reflns_number_total 7381
_reflns_threshold_expression 'I > 2\s(I)'
_cod_data_source_file d1nj04353f2.cif
_cod_data_source_block 4
_cod_depositor_comments 'Adding full bibliography for 7061074--7061076.cif.'
_cod_original_cell_volume 1845.88(6)
_cod_database_code 7061076
_shelx_shelxl_version_number 2014/7
_shelx_space_group_comment
;
The symmetry employed for this shelxl refinement is uniquely defined
by the following loop, which should always be used as a source of
symmetry information in preference to the above space-group names.
They are only intended as comments.
;
_shelx_estimated_absorpt_t_min 0.405
_shelx_estimated_absorpt_t_max 0.609

loop_
_space_group_symop_operation_xyz
'x, y, z'
'-x, -y, -z'

loop_
_atom_site_label
_atom_site_type_symbol
_atom_site_fract_x
_atom_site_fract_y
_atom_site_fract_z
_atom_site_U_iso_or_equiv
_atom_site_adp_type
_atom_site_occupancy
_atom_site_site_symmetry_order
_atom_site_calc_flag
_atom_site_refinement_flags_posn
_atom_site_refinement_flags_adp
_atom_site_refinement_flags_occupancy
_atom_site_disorder_assembly
_atom_site_disorder_group
Nd1 Nd 0.06025(2) 0.01108(2) 0.21056(3) 0.03670(13) Uani 0.95 1 d . . P . .
Nd1A Nd 0.0751(5) 0.0211(4) 0.2632(6) 0.0328(10) Uiso 0.05 1 d . . P . .
P1 P 0.3484(2) -0.0213(2) 0.30202(19) 0.0410(5) Uani 0.5 1 d . U P A -1
P2 P 0.0255(3) -0.2234(3) -0.3704(2) 0.0576(7) Uani 0.5 1 d D U P A -1
P3 P 0.2303(3) 0.3247(2) 0.3825(2) 0.0517(6) Uani 0.5 1 d D U P A -1
P4 P 0.1921(3) 0.2037(3) -0.2471(2) 0.0535(7) Uani 0.5 1 d . U P A -1
O1 O 0.2663(6) 0.0391(8) 0.3164(5) 0.0415(15) Uani 0.5 1 d . . P A -1
O2 O 0.1353(9) -0.1088(9) 0.0949(6) 0.0414(16) Uani 0.5 1 d . . P A -1
O3 O 0.3531(14) -0.0906(13) 0.3792(13) 0.054(3) Uani 0.5 1 d D U P A -1
O4 O 0.4880(7) 0.0722(7) 0.3410(6) 0.0505(17) Uani 0.5 1 d D U P A -1
O5 O -0.0704(10) -0.1828(9) -0.3545(8) 0.0530(19) Uani 0.5 1 d . . P A -1
O6 O 0.112(2) -0.0659(17) -0.140(2) 0.046(4) Uani 0.5 1 d . . P A -1
O7 O 0.0686(12) -0.1761(12) -0.4537(8) 0.072(3) Uani 0.5 1 d D U P A -1
O8 O -0.0255(12) -0.3634(6) -0.4305(7) 0.076(3) Uani 0.5 1 d D U P A -1
O9 O 0.1369(11) 0.2016(8) 0.3514(7) 0.0499(19) Uani 0.5 1 d . . P A -1
O10 O 0.2073(13) 0.1689(12) 0.1714(12) 0.041(3) Uani 0.5 1 d . . P A -1
O11 O 0.3238(11) 0.3980(12) 0.4990(7) 0.042(3) Uani 0.25 1 d D U P A -1
O12 O 0.1418(15) 0.3909(17) 0.3727(18) 0.062(5) Uani 0.25 1 d D U P A -1
O11B O 0.3140(18) 0.3010(17) 0.4714(14) 0.086(5) Uani 0.25 1 d D U P B -2
O12B O 0.228(2) 0.4445(14) 0.4486(16) 0.090(6) Uani 0.25 1 d D U P C -2
O13 O 0.0943(8) 0.0797(9) -0.2849(6) 0.0507(17) Uani 0.5 1 d . . P A -1
O14 O 0.0937(12) 0.1769(9) -0.0700(8) 0.050(2) Uani 0.5 1 d . U P A -1
O15 O 0.1454(15) 0.2649(12) -0.3269(12) 0.069(3) Uani 0.5 1 d D U P A -1
O16 O 0.3185(10) 0.2144(10) -0.2576(7) 0.070(2) Uani 0.5 1 d D U P A -1
N1 N 0.3178(11) -0.1148(13) 0.1856(9) 0.045(2) Uani 0.5 1 d . . P A -1
N2 N 0.150(2) -0.1889(14) -0.2739(15) 0.057(4) Uani 0.5 1 d . U P A -1
N3 N 0.3139(13) 0.3533(10) 0.3120(9) 0.053(3) Uani 0.5 1 d . . P A -1
N4 N 0.2279(9) 0.2974(10) -0.1286(8) 0.049(2) Uani 0.5 1 d . U P A -1
F1 F 0.2282(8) -0.3299(7) 0.0244(5) 0.0571(16) Uani 0.5 1 d . . P A -1
F2 F 0.0932(18) -0.2856(15) -0.0713(15) 0.046(4) Uani 0.5 1 d . . P A -1
F3 F 0.4174(6) -0.1610(7) 0.0099(6) 0.0585(17) Uani 0.5 1 d . . P A -1
F4 F 0.2730(8) -0.2961(7) -0.1408(5) 0.0594(17) Uani 0.5 1 d . . P A -1
F5 F 0.3853(7) -0.0683(8) -0.1339(6) 0.068(2) Uani 0.5 1 d . . P A -1
F6 F 0.3249(19) 0.0029(14) -0.0042(16) 0.078(6) Uani 0.5 1 d . . P A -1
F7 F 0.4986(6) 0.3753(7) 0.2303(5) 0.0575(16) Uani 0.5 1 d . . P A -1
F8 F 0.3643(15) 0.2302(12) 0.0804(10) 0.049(3) Uani 0.5 1 d . . P A -1
F9 F 0.3879(8) 0.5209(6) 0.2023(6) 0.064(2) Uani 0.5 1 d . . P A -1
F10 F 0.4435(7) 0.4504(7) 0.0735(6) 0.0634(19) Uani 0.5 1 d . . P A -1
F11 F 0.2327(9) 0.4829(7) 0.0207(6) 0.068(2) Uani 0.5 1 d . . P A -1
F12 F 0.158(2) 0.362(2) 0.099(2) 0.051(4) Uani 0.5 1 d . . P A -1
C1 C 0.2235(16) -0.1442(12) 0.1036(14) 0.033(3) Uani 0.5 1 d . . P A -1
C2 C 0.169(2) -0.1169(17) -0.178(2) 0.040(4) Uani 0.5 1 d . . P A -1
C3 C 0.2095(10) -0.2380(9) 0.0016(8) 0.042(2) Uani 0.5 1 d . U P A -1
C4 C 0.288(4) -0.206(4) -0.045(4) 0.108(14) Uani 0.5 1 d . U P A -1
C5 C 0.2929(10) -0.0945(11) -0.0939(8) 0.049(2) Uani 0.5 1 d . U P A -1
C6 C 0.414(4) -0.174(3) 0.381(4) 0.085(11) Uani 0.5 1 d D U P A -1
H6A H 0.4032 -0.2047 0.4368 0.127 Uiso 0.5 1 calc R U P A -1
H6B H 0.3749 -0.2410 0.3133 0.127 Uiso 0.5 1 calc R U P A -1
H6C H 0.5028 -0.1301 0.3959 0.127 Uiso 0.5 1 calc R U P A -1
C7 C 0.5222(12) 0.1605(15) 0.2919(13) 0.063(3) Uani 0.5 1 d D U P A -1
H7A H 0.6123 0.2118 0.3251 0.095 Uiso 0.5 1 calc R U P A -1
H7B H 0.5009 0.1179 0.2168 0.095 Uiso 0.5 1 calc R U P A -1
H7C H 0.4763 0.2108 0.3011 0.095 Uiso 0.5 1 calc R U P A -1
C8 C 0.1725(15) -0.1936(16) -0.4821(11) 0.071(3) Uani 0.5 1 d D U P A -1
H8A H 0.1861 -0.1587 -0.5347 0.107 Uiso 0.5 1 calc R U P A -1
H8B H 0.2489 -0.1535 -0.4192 0.107 Uiso 0.5 1 calc R U P A -1
H8C H 0.1514 -0.2803 -0.5111 0.107 Uiso 0.5 1 calc R U P A -1
C9 C -0.054(3) -0.4412(16) -0.3707(14) 0.099(6) Uani 0.5 1 d D U P A -1
H9A H -0.0844 -0.5260 -0.4167 0.149 Uiso 0.5 1 calc R U P A -1
H9B H 0.0226 -0.4192 -0.3119 0.149 Uiso 0.5 1 calc R U P A -1
H9C H -0.1175 -0.4305 -0.3435 0.149 Uiso 0.5 1 calc R U P A -1
C10 C 0.2935(17) 0.278(2) 0.221(2) 0.035(4) Uani 0.5 1 d . . P A -1
C11 C 0.178(2) 0.278(2) -0.064(2) 0.033(3) Uani 0.5 1 d . U P A -1
C12 C 0.3784(10) 0.3241(10) 0.1638(8) 0.045(2) Uani 0.5 1 d . . P A -1
C13 C 0.351(4) 0.428(4) 0.107(3) 0.088(13) Uani 0.5 1 d . . P A -1
C14 C 0.2322(12) 0.3845(10) 0.0406(8) 0.048(2) Uani 0.5 1 d . . P A -1
C15 C 0.427(5) 0.360(7) 0.520(4) 0.074(15) Uani 0.25 1 d D U P A -1
H15A H 0.4839 0.4073 0.5931 0.111 Uiso 0.25 1 calc R U P A -1
H15B H 0.3924 0.2742 0.5081 0.111 Uiso 0.25 1 calc R U P A -1
H15C H 0.4719 0.3749 0.4728 0.111 Uiso 0.25 1 calc R U P A -1
C15B C 0.440(3) 0.382(3) 0.550(3) 0.047(10) Uani 0.25 1 d D U P B -2
H15A H 0.4995 0.3854 0.5141 0.070 Uiso 0.25 1 d R U P B -2
H15B H 0.4597 0.3507 0.6056 0.070 Uiso 0.25 1 d R U P B -2
H15C H 0.4449 0.4631 0.5815 0.070 Uiso 0.25 1 d R U P B -2
C16B C 0.110(4) 0.397(4) 0.361(3) 0.085(12) Uani 0.25 1 d D U P C -2
H16A H 0.0654 0.4477 0.3762 0.128 Uiso 0.25 1 d R U P C -2
H16B H 0.0591 0.3145 0.3527 0.128 Uiso 0.25 1 d R U P C -2
H16C H 0.1260 0.3969 0.2967 0.128 Uiso 0.25 1 d R U P C -2
C16 C 0.185(3) 0.5136(18) 0.374(2) 0.057(6) Uani 0.25 1 d D U P A -1
H16D H 0.1165 0.5386 0.3667 0.086 Uiso 0.25 1 calc R U P A -1
H16E H 0.2545 0.5689 0.4400 0.086 Uiso 0.25 1 calc R U P A -1
H16F H 0.2138 0.5157 0.3148 0.086 Uiso 0.25 1 calc R U P A -1
C17 C 0.199(3) 0.3951(17) -0.303(3) 0.071(5) Uani 0.5 1 d D U P A -1
H17A H 0.1567 0.4116 -0.3619 0.106 Uiso 0.5 1 calc R U P A -1
H17B H 0.1876 0.4367 -0.2394 0.106 Uiso 0.5 1 calc R U P A -1
H17C H 0.2883 0.4243 -0.2910 0.106 Uiso 0.5 1 calc R U P A -1
C18 C 0.393(3) 0.175(3) -0.188(2) 0.122(13) Uani 0.5 1 d D U P A -1
H18A H 0.4707 0.1853 -0.2006 0.182 Uiso 0.5 1 calc R U P A -1
H18B H 0.4125 0.2234 -0.1143 0.182 Uiso 0.5 1 calc R U P A -1
H18C H 0.3448 0.0893 -0.2019 0.182 Uiso 0.5 1 calc R U P A -1
P1A P 0.2076(3) -0.1843(3) 0.2642(2) 0.0555(7) Uani 0.5 1 d . U P A -3
P2A P 0.1756(3) -0.0534(3) -0.3166(2) 0.0552(7) Uani 0.5 1 d D U P A -3
P3A P 0.3889(2) 0.2336(2) 0.3615(2) 0.0426(5) Uani 0.5 1 d . U P A -3
P4A P 0.0673(2) 0.2885(2) -0.22639(18) 0.0384(5) Uani 0.5 1 d . U P A -3
O1A O 0.1184(10) -0.1321(8) 0.2732(7) 0.0565(19) Uani 0.5 1 d . . P A -3
O2A O 0.1884(9) -0.0495(9) 0.1169(7) 0.0465(18) Uani 0.5 1 d . . P A -3
O3A O 0.3184(18) -0.1315(16) 0.3748(17) 0.077(5) Uani 0.5 1 d D U P A -3
O4A O 0.1532(10) -0.3202(8) 0.2433(7) 0.067(2) Uani 0.5 1 d D U P A -3
O5A O 0.0906(7) 0.0067(8) -0.3026(6) 0.0435(15) Uani 0.5 1 d . . P A -3
O6A O 0.0817(18) -0.0993(16) -0.148(2) 0.039(3) Uani 0.5 1 d . . P A -3
O7A O 0.1337(17) -0.1272(12) -0.4376(6) 0.086(3) Uani 0.5 1 d D U P A -3
O8A O 0.3119(7) 0.0397(9) -0.2922(9) 0.076(3) Uani 0.5 1 d D U P A -3
O9A O 0.2820(7) 0.1237(8) 0.3434(7) 0.0502(17) Uani 0.5 1 d . . P A -3
O10A O 0.1764(14) 0.1917(13) 0.1736(13) 0.046(3) Uani 0.5 1 d . . P A -3
O11A O 0.4689(9) 0.3121(9) 0.4798(7) 0.060(2) Uani 0.5 1 d D U P A -3
O12A O 0.4842(11) 0.1927(11) 0.3221(9) 0.069(3) Uani 0.5 1 d . U P A -3
O13A O -0.0302(8) 0.1629(7) -0.2633(6) 0.0458(16) Uani 0.5 1 d . . P A -3
O14A O 0.1395(9) 0.1660(8) -0.0797(8) 0.0387(18) Uani 0.5 1 d . U P A -3
O15A O 0.1236(13) 0.3012(11) -0.3118(11) 0.059(2) Uani 0.5 1 d D U P A -3
O16A O 0.0125(8) 0.3844(7) -0.2202(6) 0.0487(16) Uani 0.5 1 d D U P A -3
N1A N 0.2731(18) -0.1697(16) 0.1785(13) 0.063(4) Uani 0.5 1 d . . P A -3
N2A N 0.185(2) -0.1433(13) -0.2546(15) 0.055(3) Uani 0.5 1 d . U P A -3
N3A N 0.3634(10) 0.3279(9) 0.3094(8) 0.043(2) Uani 0.5 1 d . . P A -3
N4A N 0.1835(10) 0.3390(9) -0.1175(8) 0.0447(19) Uani 0.5 1 d . U P A -3
F1A F 0.4533(9) -0.0787(14) 0.1050(9) 0.101(4) Uani 0.5 1 d . . P A -3
F2A F 0.3405(14) -0.0060(17) 0.0134(16) 0.061(4) Uani 0.5 1 d . . P A -3
F3A F 0.2895(12) -0.3029(10) -0.0254(9) 0.090(3) Uani 0.5 1 d . . P A -3
F4A F 0.3786(10) -0.1833(11) -0.0979(8) 0.083(3) Uani 0.5 1 d . . P A -3
F5A F 0.1436(10) -0.3454(8) -0.2145(7) 0.074(2) Uani 0.5 1 d . . P A -3
F6A F 0.076(2) -0.280(2) -0.0916(19) 0.066(6) Uani 0.5 1 d . . P A -3
F7A F 0.2900(7) 0.4971(5) 0.2681(5) 0.0552(16) Uani 0.5 1 d . . P A -3
F8A F 0.1395(18) 0.360(2) 0.1187(18) 0.049(4) Uani 0.5 1 d . . P A -3
F9A F 0.4704(6) 0.4800(7) 0.1938(6) 0.0603(18) Uani 0.5 1 d . . P A -3
F10A F 0.3347(7) 0.5254(6) 0.1025(6) 0.0605(18) Uani 0.5 1 d . . P A -3
F11A F 0.4234(6) 0.3882(7) -0.0084(6) 0.0587(17) Uani 0.5 1 d . . P A -3
F12A F 0.3623(13) 0.2526(12) 0.0578(11) 0.044(2) Uani 0.5 1 d . . P A -3
C1A C 0.255(2) -0.1030(15) 0.1214(16) 0.046(4) Uani 0.5 1 d . . P A -3
C2A C 0.144(3) -0.1534(18) -0.182(2) 0.042(5) Uani 0.5 1 d . . P A -3
C3A C 0.3351(14) -0.1004(15) 0.0503(12) 0.066(3) Uani 0.5 1 d . U P A -3
C4A C 0.2986(14) -0.2008(14) -0.0562(11) 0.031(3) Uani 0.5 1 d . U P A -3
C5A C 0.1614(14) -0.2463(12) -0.1365(11) 0.058(3) Uani 0.5 1 d . U P A -3
C6A C 0.436(3) -0.145(3) 0.388(3) 0.072(7) Uani 0.5 1 d D U P A -3
H6A1 H 0.4902 -0.1050 0.4628 0.107 Uiso 0.5 1 calc R U P A -3
H6A2 H 0.4185 -0.2306 0.3638 0.107 Uiso 0.5 1 calc R U P A -3
H6A3 H 0.4788 -0.1067 0.3473 0.107 Uiso 0.5 1 calc R U P A -3
C7A C 0.0501(12) -0.4088(17) 0.1458(10) 0.049(4) Uani 0.5 1 d D U P A -3
H7A1 H 0.0287 -0.4901 0.1471 0.074 Uiso 0.5 1 calc R U P A -3
H7A2 H -0.0229 -0.3904 0.1393 0.074 Uiso 0.5 1 calc R U P A -3
H7A3 H 0.0755 -0.4051 0.0857 0.074 Uiso 0.5 1 calc R U P A -3
C8A C 0.072(3) -0.2598(15) -0.473(2) 0.122(6) Uani 0.5 1 d D U P A -3
H8A1 H 0.0497 -0.2963 -0.5488 0.183 Uiso 0.5 1 calc R U P A -3
H8A2 H 0.1282 -0.2885 -0.4366 0.183 Uiso 0.5 1 calc R U P A -3
H8A3 H -0.0046 -0.2829 -0.4561 0.183 Uiso 0.5 1 calc R U P A -3
C9A C 0.366(3) 0.1660(15) -0.218(2) 0.107(8) Uani 0.5 1 d D U P A -3
H9A1 H 0.4516 0.2082 -0.2144 0.161 Uiso 0.5 1 calc R U P A -3
H9A2 H 0.3153 0.2065 -0.2421 0.161 Uiso 0.5 1 calc R U P A -3
H9A3 H 0.3676 0.1674 -0.1481 0.161 Uiso 0.5 1 calc R U P A -3
C10A C 0.2632(19) 0.291(2) 0.226(2) 0.036(4) Uani 0.5 1 d . . P A -3
C11A C 0.2064(19) 0.268(2) -0.066(2) 0.033(3) Uani 0.5 1 d . U P A -3
C12A C 0.2628(9) 0.3945(9) 0.1849(8) 0.044(2) Uani 0.5 1 d . . P A -3
C13A C 0.3567(16) 0.4274(17) 0.1275(16) 0.031(3) Uani 0.5 1 d . . P A -3
C14A C 0.3323(9) 0.3364(10) 0.0261(9) 0.045(2) Uani 0.5 1 d . . P A -3
C15A C 0.408(2) 0.363(3) 0.545(2) 0.067(8) Uani 0.5 1 d D U P A -3
H15D H 0.4673 0.4105 0.6168 0.100 Uiso 0.5 1 calc R U P A -3
H15E H 0.3787 0.4161 0.5160 0.100 Uiso 0.5 1 calc R U P A -3
H15F H 0.3361 0.2978 0.5439 0.100 Uiso 0.5 1 calc R U P A -3
C16A C 0.591(2) 0.276(2) 0.317(2) 0.097(6) Uani 0.5 1 d . U P A -3
H16G H 0.6385 0.2340 0.2904 0.146 Uiso 0.5 1 calc R U P A -3
H16H H 0.5653 0.3147 0.2689 0.146 Uiso 0.5 1 calc R U P A -3
H16I H 0.6439 0.3384 0.3868 0.146 Uiso 0.5 1 calc R U P A -3
C17A C 0.232(3) 0.404(2) -0.302(4) 0.071(5) Uani 0.5 1 d D U P A -3
H17D H 0.2467 0.3878 -0.3684 0.106 Uiso 0.5 1 calc R U P A -3
H17E H 0.2157 0.4766 -0.2862 0.106 Uiso 0.5 1 calc R U P A -3
H17F H 0.3054 0.4170 -0.2454 0.106 Uiso 0.5 1 calc R U P A -3
C18A C -0.056(3) 0.393(4) -0.147(3) 0.118(15) Uani 0.5 1 d D U P A -3
H18D H -0.0864 0.4554 -0.1486 0.177 Uiso 0.5 1 calc R U P A -3
H18E H -0.1264 0.3150 -0.1687 0.177 Uiso 0.5 1 calc R U P A -3
H18F H 0.0009 0.4148 -0.0758 0.177 Uiso 0.5 1 calc R U P A -3
Na1 Na 0.1953(4) 0.0674(4) 0.0212(3) 0.0446(8) Uani 0.5 1 d . . P . .
Na2 Na -0.0168(7) -0.0681(10) 0.4553(9) 0.121(4) Uani 0.5 1 d . . P . .
O1W O 0.0000 0.0000 0.0000 0.0495(12) Uani 1 2 d S . P A .
O2W O -0.1883(9) -0.0738(9) 0.4982(7) 0.126(3) Uani 1 1 d . . . . .

loop_
_atom_site_aniso_label
_atom_site_aniso_U_11
_atom_site_aniso_U_22
_atom_site_aniso_U_33
_atom_site_aniso_U_23
_atom_site_aniso_U_13
_atom_site_aniso_U_12
Nd1 0.04065(17) 0.03027(16) 0.0393(2) 0.01600(11) 0.01361(12) 0.01352(11)
P1 0.0381(11) 0.0484(13) 0.0382(11) 0.0193(9) 0.0114(9) 0.0194(10)
P2 0.0734(19) 0.0575(16) 0.0384(12) 0.0137(11) 0.0125(13) 0.0322(15)
P3 0.0593(15) 0.0399(13) 0.0408(12) 0.0073(10) 0.0216(12) 0.0069(11)
P4 0.0512(14) 0.0586(16) 0.0399(12) 0.0185(11) 0.0149(11) 0.0118(13)
O1 0.033(3) 0.051(5) 0.039(3) 0.016(3) 0.011(3) 0.018(3)
O2 0.047(4) 0.038(4) 0.036(3) 0.009(3) 0.008(3) 0.023(4)
O3 0.068(7) 0.064(8) 0.047(5) 0.029(6) 0.022(5) 0.039(6)
O4 0.036(3) 0.061(4) 0.048(4) 0.020(3) 0.010(3) 0.017(3)
O5 0.050(5) 0.053(5) 0.051(5) 0.018(4) 0.011(4) 0.022(4)
O6 0.043(9) 0.041(10) 0.043(5) 0.011(7) 0.008(6) 0.011(6)
O7 0.105(9) 0.078(7) 0.059(4) 0.032(4) 0.038(5) 0.058(6)
O8 0.105(8) 0.059(5) 0.059(5) 0.019(4) 0.018(5) 0.039(5)
O9 0.064(5) 0.042(4) 0.045(4) 0.014(3) 0.032(4) 0.018(4)
O10 0.048(6) 0.030(6) 0.039(4) 0.013(4) 0.018(4) 0.009(4)
O11 0.054(6) 0.037(6) 0.037(6) 0.015(5) 0.021(5) 0.016(5)
O12 0.079(10) 0.053(10) 0.070(9) 0.039(7) 0.021(7) 0.040(8)
O11B 0.077(9) 0.069(9) 0.077(9) 0.013(8) 0.024(8) 0.004(8)
O12B 0.096(11) 0.075(11) 0.092(10) 0.032(9) 0.029(9) 0.030(9)
O13 0.055(4) 0.042(4) 0.052(4) 0.017(3) 0.020(3) 0.017(4)
O14 0.071(7) 0.035(4) 0.038(4) 0.012(3) 0.026(5) 0.015(4)
O15 0.081(6) 0.061(6) 0.058(5) 0.031(5) 0.024(4) 0.014(4)
O16 0.077(6) 0.068(6) 0.056(5) 0.028(4) 0.023(4) 0.018(5)
N1 0.044(6) 0.056(7) 0.038(5) 0.017(5) 0.014(4) 0.027(5)
N2 0.084(11) 0.051(9) 0.047(6) 0.017(7) 0.024(6) 0.044(9)
N3 0.056(7) 0.033(5) 0.044(6) 0.011(4) 0.013(5) -0.005(5)
N4 0.039(4) 0.046(5) 0.041(5) 0.013(4) 0.009(4) 0.003(4)
F1 0.082(5) 0.054(4) 0.054(3) 0.028(3) 0.029(3) 0.041(4)
F2 0.035(4) 0.039(6) 0.050(5) 0.010(5) 0.008(4) 0.008(4)
F3 0.038(3) 0.080(5) 0.056(4) 0.024(3) 0.012(3) 0.028(3)
F4 0.075(5) 0.062(4) 0.049(3) 0.014(3) 0.025(3) 0.041(4)
F5 0.054(4) 0.086(5) 0.066(4) 0.038(4) 0.030(3) 0.020(4)
F6 0.093(10) 0.039(6) 0.070(8) 0.003(6) 0.017(6) 0.013(5)
F7 0.039(3) 0.062(4) 0.052(3) 0.022(3) 0.009(3) 0.004(3)
F8 0.067(5) 0.041(5) 0.044(5) 0.020(3) 0.028(4) 0.020(4)
F9 0.088(5) 0.031(3) 0.050(3) 0.010(3) 0.019(4) 0.007(3)
F10 0.058(4) 0.058(4) 0.054(4) 0.028(3) 0.023(3) -0.007(3)
F11 0.097(6) 0.045(4) 0.064(4) 0.026(3) 0.020(4) 0.034(4)
F12 0.046(7) 0.053(5) 0.059(7) 0.018(4) 0.034(4) 0.021(5)
C1 0.041(7) 0.011(6) 0.046(7) 0.015(6) 0.017(6) 0.005(5)
C2 0.054(10) 0.026(10) 0.039(6) 0.016(8) 0.017(6) 0.012(8)
C3 0.046(5) 0.034(4) 0.040(4) 0.010(3) 0.014(4) 0.013(4)
C4 0.13(2) 0.15(3) 0.14(3) 0.12(2) 0.10(2) 0.10(2)
C5 0.045(5) 0.050(6) 0.042(5) 0.017(4) 0.014(4) 0.012(4)
C6 0.095(18) 0.073(15) 0.096(19) 0.047(14) 0.016(14) 0.048(15)
C7 0.044(6) 0.081(9) 0.070(8) 0.045(7) 0.016(6) 0.023(6)
C8 0.118(10) 0.077(8) 0.050(5) 0.033(5) 0.044(7) 0.060(8)
C9 0.137(18) 0.059(8) 0.086(11) 0.027(7) 0.028(12) 0.032(10)
C10 0.025(8) 0.037(7) 0.038(7) 0.014(5) 0.009(6) 0.009(6)
C11 0.039(9) 0.034(5) 0.041(3) 0.020(3) 0.013(6) 0.029(5)
C12 0.044(5) 0.041(5) 0.041(5) 0.015(4) 0.010(4) 0.010(4)
C13 0.10(2) 0.078(17) 0.07(2) 0.040(15) 0.011(15) 0.030(15)
C14 0.059(6) 0.043(5) 0.040(5) 0.019(4) 0.013(5) 0.019(5)
C15 0.075(17) 0.14(4) 0.042(18) 0.046(19) 0.040(12) 0.06(2)
C15B 0.074(19) 0.035(12) 0.032(16) 0.023(11) 0.029(12) 0.010(13)
C16B 0.13(3) 0.045(15) 0.08(2) 0.009(14) 0.031(18) 0.052(18)
C16 0.084(16) 0.050(10) 0.071(14) 0.031(10) 0.049(13) 0.044(11)
C17 0.064(13) 0.087(7) 0.079(7) 0.048(6) 0.044(10) 0.029(7)
C18 0.121(16) 0.27(4) 0.092(14) 0.13(2) 0.074(13) 0.15(2)
P1A 0.0728(18) 0.0546(16) 0.0567(15) 0.0365(13) 0.0264(14) 0.0332(14)
P2A 0.081(2) 0.0574(16) 0.0612(16) 0.0398(13) 0.0420(15) 0.0436(15)
P3A 0.0457(12) 0.0423(12) 0.0420(11) 0.0177(9) 0.0129(10) 0.0220(10)
P4A 0.0439(11) 0.0340(11) 0.0406(11) 0.0193(9) 0.0127(9) 0.0181(9)
O1A 0.074(6) 0.046(4) 0.063(5) 0.031(4) 0.032(5) 0.027(4)
O2A 0.053(5) 0.036(4) 0.052(4) 0.025(4) 0.013(4) 0.018(4)
O3A 0.093(10) 0.074(10) 0.062(7) 0.035(7) 0.012(7) 0.037(7)
O4A 0.087(6) 0.051(5) 0.057(5) 0.023(4) 0.012(5) 0.031(4)
O5A 0.043(4) 0.046(5) 0.052(4) 0.030(3) 0.023(3) 0.017(3)
O6A 0.043(9) 0.036(9) 0.049(7) 0.021(7) 0.025(7) 0.019(7)
O7A 0.125(9) 0.083(7) 0.067(4) 0.035(5) 0.044(5) 0.050(6)
O8A 0.069(5) 0.095(7) 0.107(7) 0.061(6) 0.053(5) 0.052(5)
O9A 0.045(4) 0.045(5) 0.058(4) 0.028(4) 0.011(3) 0.015(3)
O10A 0.054(8) 0.031(6) 0.043(5) 0.015(4) 0.009(5) 0.010(4)
O11A 0.067(5) 0.062(5) 0.049(4) 0.025(4) 0.014(4) 0.027(4)
O12A 0.071(6) 0.083(7) 0.084(7) 0.046(5) 0.043(5) 0.049(6)
O13A 0.049(4) 0.036(4) 0.042(4) 0.013(3) 0.007(3) 0.015(3)
O14A 0.044(4) 0.037(4) 0.038(4) 0.018(3) 0.015(3) 0.018(3)
O15A 0.071(5) 0.054(6) 0.058(4) 0.026(5) 0.028(3) 0.026(4)
O16A 0.057(4) 0.047(4) 0.052(4) 0.025(3) 0.020(3) 0.027(3)
N1A 0.082(11) 0.069(9) 0.064(8) 0.041(8) 0.029(8) 0.048(8)
N2A 0.083(11) 0.049(9) 0.052(7) 0.023(7) 0.027(6) 0.045(9)
N3A 0.042(5) 0.035(5) 0.042(5) 0.016(4) 0.005(4) 0.012(4)
N4A 0.048(5) 0.039(4) 0.046(5) 0.024(4) 0.016(4) 0.013(4)
F1A 0.072(5) 0.183(12) 0.108(8) 0.104(9) 0.045(6) 0.078(7)
F2A 0.050(5) 0.071(8) 0.087(9) 0.054(7) 0.041(6) 0.026(5)
F3A 0.149(9) 0.105(7) 0.121(7) 0.092(6) 0.093(7) 0.105(7)
F4A 0.098(6) 0.130(8) 0.104(7) 0.086(7) 0.071(6) 0.085(7)
F5A 0.122(7) 0.060(4) 0.080(5) 0.038(4) 0.058(5) 0.061(5)
F6A 0.085(14) 0.066(8) 0.094(14) 0.058(9) 0.056(11) 0.047(8)
F7A 0.067(4) 0.032(3) 0.054(3) 0.009(2) 0.009(3) 0.021(3)
F8A 0.033(5) 0.057(5) 0.068(10) 0.030(7) 0.022(5) 0.024(4)
F9A 0.038(3) 0.060(4) 0.053(3) 0.025(3) -0.001(3) -0.005(3)
F10A 0.068(4) 0.031(3) 0.062(4) 0.025(3) 0.002(3) 0.007(3)
F11A 0.041(3) 0.068(4) 0.061(4) 0.038(4) 0.018(3) 0.006(3)
F12A 0.043(4) 0.043(5) 0.053(6) 0.028(3) 0.017(4) 0.019(3)
C1A 0.065(12) 0.026(9) 0.050(8) 0.021(8) 0.020(8) 0.020(8)
C2A 0.058(11) 0.032(11) 0.055(9) 0.033(10) 0.032(8) 0.020(9)
C3A 0.075(8) 0.084(9) 0.066(7) 0.054(7) 0.028(6) 0.042(7)
C4A 0.036(5) 0.042(6) 0.032(5) 0.019(5) 0.018(5) 0.028(4)
C5A 0.082(8) 0.057(6) 0.067(6) 0.042(5) 0.037(6) 0.046(6)
C6A 0.077(11) 0.086(18) 0.062(11) 0.034(11) 0.021(8) 0.043(12)
C7A 0.051(6) 0.036(6) 0.055(7) 0.015(5) 0.014(5) 0.015(5)
C8A 0.147(13) 0.104(10) 0.089(8) 0.012(8) 0.025(9) 0.055(9)
C9A 0.147(19) 0.091(11) 0.107(17) 0.053(10) 0.040(13) 0.068(11)
C10A 0.031(9) 0.044(7) 0.040(7) 0.021(5) 0.015(7) 0.019(6)
C11A 0.037(9) 0.037(5) 0.041(4) 0.022(4) 0.015(6) 0.027(5)
C12A 0.038(5) 0.041(5) 0.048(5) 0.016(4) 0.010(4) 0.016(4)
C13A 0.025(5) 0.022(5) 0.019(5) 0.014(4) -0.008(4) -0.013(4)
C14A 0.036(4) 0.044(5) 0.049(6) 0.025(5) 0.009(4) 0.008(4)
C15A 0.062(10) 0.064(13) 0.048(9) 0.003(8) 0.024(7) 0.007(8)
C16A 0.095(11) 0.124(15) 0.124(16) 0.062(13) 0.069(11) 0.072(11)
C17A 0.064(13) 0.084(7) 0.080(7) 0.047(6) 0.048(10) 0.024(7)
C18A 0.20(3) 0.13(3) 0.15(3) 0.10(2) 0.12(3) 0.13(3)
Na1 0.050(2) 0.043(2) 0.047(2) 0.0263(16) 0.0158(17) 0.0201(17)
Na2 0.068(4) 0.145(8) 0.183(10) 0.122(8) 0.033(5) 0.045(5)
O1W 0.061(3) 0.033(2) 0.047(3) 0.0137(19) 0.018(2) 0.013(2)
O2W 0.141(7) 0.146(7) 0.110(5) 0.090(5) 0.062(5) 0.038(6)

loop_
_atom_type_symbol
_atom_type_description
_atom_type_scat_dispersion_real
_atom_type_scat_dispersion_imag
_atom_type_scat_source
C C 0.0181 0.0091 'International Tables Vol C Tables 4.2.6.8 and 6.1.1.4'
H H 0.0000 0.0000 'International Tables Vol C Tables 4.2.6.8 and 6.1.1.4'
N N 0.0311 0.0180 'International Tables Vol C Tables 4.2.6.8 and 6.1.1.4'
O O 0.0492 0.0322 'International Tables Vol C Tables 4.2.6.8 and 6.1.1.4'
F F 0.0727 0.0534 'International Tables Vol C Tables 4.2.6.8 and 6.1.1.4'
Na Na 0.1353 0.1239 'International Tables Vol C Tables 4.2.6.8 and 6.1.1.4'
P P 0.2955 0.4335 'International Tables Vol C Tables 4.2.6.8 and 6.1.1.4'
Nd Nd -3.1807 10.9079 'International Tables Vol C Tables 4.2.6.8 and 6.1.1.4'

loop_
_geom_angle_atom_site_label_1
_geom_angle_atom_site_label_2
_geom_angle_atom_site_label_3
_geom_angle
_geom_angle_site_symmetry_1
_geom_angle_site_symmetry_3
_geom_angle_publ_flag
O9 Nd1 O1 76.4(3) . . ?
O1A Nd1 O2A 71.8(3) . . ?
O9 Nd1 O2 140.2(4) . . ?
O1 Nd1 O2 72.0(2) . . ?
O9 Nd1 O10 71.5(4) . . ?
O1 Nd1 O10 76.2(4) . . ?
O2 Nd1 O10 78.0(4) . . ?
O1A Nd1 O10A 134.2(4) . . ?
O2A Nd1 O10A 74.3(4) . . ?
O1A Nd1 O9A 71.7(3) . . ?
O2A Nd1 O9A 75.1(3) . . ?
O10A Nd1 O9A 70.5(4) . . ?
O9 Nd1 O1W 119.4(2) . . ?
O1A Nd1 O1W 125.5(2) . . ?
O1 Nd1 O1W 122.53(17) . . ?
O2A Nd1 O1W 64.19(19) . . ?
O2 Nd1 O1W 62.88(17) . . ?
O10 Nd1 O1W 61.5(4) . . ?
O10A Nd1 O1W 60.5(4) . . ?
O9A Nd1 O1W 122.17(19) . . ?
O9 Nd1A O1 89.7(4) . . ?
O1A Nd1A O9A 82.2(4) . . ?
O9 Nd1A O10 69.1(4) . . ?
O1 Nd1A O10 73.3(4) . . ?
O1A Nd1A O2A 67.6(3) . . ?
O9A Nd1A O2A 72.0(4) . . ?
O1A Nd1A O10A 128.2(4) . . ?
O9A Nd1A O10A 68.4(4) . . ?
O2A Nd1A O10A 63.2(3) . . ?
O9 Nd1A O2 133.5(4) . . ?
O1 Nd1A O2 67.5(3) . . ?
O10 Nd1A O2 65.8(3) . . ?
O1 P1 O4 111.6(5) . . ?
O1 P1 O3 108.2(6) . . ?
O4 P1 O3 102.6(6) . . ?
O1 P1 N1 118.9(5) . . ?
O4 P1 N1 106.3(6) . . ?
O3 P1 N1 108.0(8) . . ?
O5 P2 O8 114.3(7) . . ?
O5 P2 O7 106.8(6) . . ?
O8 P2 O7 100.1(7) . . ?
O5 P2 N2 121.5(9) . . ?
O8 P2 N2 104.7(7) . . ?
O7 P2 N2 107.2(10) . . ?
O9 P3 O11 120.6(7) . . ?
O9 P3 O12 99.4(9) . . ?
O11 P3 O12 102.2(8) . . ?
O9 P3 N3 119.3(5) . . ?
O11 P3 N3 104.8(7) . . ?
O12 P3 N3 108.4(11) . . ?
O13 P4 O16 115.9(6) . . ?
O13 P4 O15 106.5(6) . . ?
O16 P4 O15 101.5(7) . . ?
O13 P4 N4 119.4(5) . . ?
O16 P4 N4 105.3(6) . . ?
O15 P4 N4 106.5(7) . . ?
P1 O1 Nd1A 144.8(5) . . ?
P1 O1 Nd1 135.0(4) . . ?
Nd1A O1 Nd1 15.8(2) . . ?
C1 O2 Nd1 138.5(9) . . ?
C1 O2 Nd1A 127.7(9) . . ?
Nd1 O2 Nd1A 11.39(13) . . ?
C6 O3 P1 126(2) . . ?
C7 O4 P1 119.7(7) . . ?
C8 O7 P2 120.9(9) . . ?
C9 O8 P2 117.4(10) . . ?
P3 O9 Nd1A 146.6(7) . . ?
P3 O9 Nd1 137.0(6) . . ?
Nd1A O9 Nd1 15.6(2) . . ?
C10 O10 Nd1 138.4(15) . . ?
C10 O10 Nd1A 126.1(15) . . ?
Nd1 O10 Nd1A 12.76(15) . . ?
C15 O11 P3 111(2) . . ?
C16 O12 P3 121.9(16) . . ?
C17 O15 P4 123(2) . . ?
C18 O16 P4 116.1(12) . . ?
C1 N1 P1 125.0(12) . . ?
C2 N2 P2 119(2) . . ?
C10 N3 P3 124.2(12) . . ?
C11 N4 P4 127.0(14) . . ?
N1 C1 O2 128.9(15) . . ?
N1 C1 C3 116.6(15) . . ?
O2 C1 C3 114.4(14) . . ?
O6 C2 N2 135(3) . . ?
O6 C2 C5 112(2) . . ?
N2 C2 C5 112(2) . . ?
C4 C3 F2 107(2) . . ?
C4 C3 F1 103.1(19) . . ?
F2 C3 F1 107.5(11) . . ?
C4 C3 C1 119(2) . . ?
F2 C3 C1 111.5(14) . . ?
F1 C3 C1 108.1(10) . . ?
C3 C4 F3 120(3) . . ?
C3 C4 F4 118(4) . . ?
F3 C4 F4 100(3) . . ?
C3 C4 C5 120(3) . . ?
F3 C4 C5 97(3) . . ?
F4 C4 C5 97(2) . . ?
F5 C5 F6 108.5(12) . . ?
F5 C5 C2 108.3(12) . . ?
F6 C5 C2 109.9(16) . . ?
F5 C5 C4 111.8(16) . . ?
F6 C5 C4 102(2) . . ?
C2 C5 C4 116.4(18) . . ?
O3 C6 H6A 109.5 . . ?
O3 C6 H6B 109.5 . . ?
H6A C6 H6B 109.5 . . ?
O3 C6 H6C 109.5 . . ?
H6A C6 H6C 109.5 . . ?
H6B C6 H6C 109.5 . . ?
O4 C7 H7A 109.5 . . ?
O4 C7 H7B 109.5 . . ?
H7A C7 H7B 109.5 . . ?
O4 C7 H7C 109.5 . . ?
H7A C7 H7C 109.5 . . ?
H7B C7 H7C 109.5 . . ?
O7 C8 H8A 109.5 . . ?
O7 C8 H8B 109.5 . . ?
H8A C8 H8B 109.5 . . ?
O7 C8 H8C 109.5 . . ?
H8A C8 H8C 109.5 . . ?
H8B C8 H8C 109.5 . . ?
O8 C9 H9A 109.5 . . ?
O8 C9 H9B 109.5 . . ?
H9A C9 H9B 109.5 . . ?
O8 C9 H9C 109.5 . . ?
H9A C9 H9C 109.5 . . ?
H9B C9 H9C 109.5 . . ?
O10 C10 N3 127(2) . . ?
O10 C10 C12 116.3(18) . . ?
N3 C10 C12 116.3(17) . . ?
N4 C11 O14 130(2) . . ?
N4 C11 C14 115(2) . . ?
O14 C11 C14 115(2) . . ?
F7 C12 F8 107.8(11) . . ?
F7 C12 C10 109.0(11) . . ?
F8 C12 C10 110.0(12) . . ?
F7 C12 C13 109.2(15) . . ?
F8 C12 C13 103.7(16) . . ?
C10 C12 C13 116.8(19) . . ?
F10 C13 C14 121(3) . . ?
F10 C13 F9 108(3) . . ?
C14 C13 F9 117(4) . . ?
F10 C13 C12 98(3) . . ?
C14 C13 C12 113(3) . . ?
F9 C13 C12 94.9(19) . . ?
C13 C14 F11 100.8(19) . . ?
C13 C14 F12 106(2) . . ?
F11 C14 F12 107.9(15) . . ?
C13 C14 C11 122(2) . . ?
F11 C14 C11 108.3(12) . . ?
F12 C14 C11 110.4(17) . . ?
O11 C15 H15A 109.5 . . ?
O11 C15 H15B 109.5 . . ?
H15A C15 H15B 109.5 . . ?
O11 C15 H15C 109.5 . . ?
H15A C15 H15C 109.5 . . ?
H15B C15 H15C 109.5 . . ?
O11B C15B H15A 107.6 . . ?
O11B C15B H15B 110.6 . . ?
H15A C15B H15B 109.5 . . ?
O11B C15B H15C 110.1 . . ?
H15A C15B H15C 109.5 . . ?
H15B C15B H15C 109.5 . . ?
O12B C16B H16A 110.0 . . ?
O12B C16B H16B 108.7 . . ?
H16A C16B H16B 109.5 . . ?
O12B C16B H16C 109.8 . . ?
H16A C16B H16C 109.5 . . ?
H16B C16B H16C 109.5 . . ?
O12 C16 H16D 109.5 . . ?
O12 C16 H16E 109.5 . . ?
H16D C16 H16E 109.5 . . ?
O12 C16 H16F 109.5 . . ?
H16D C16 H16F 109.5 . . ?
H16E C16 H16F 109.5 . . ?
O15 C17 H17A 109.5 . . ?
O15 C17 H17B 109.5 . . ?
H17A C17 H17B 109.5 . . ?
O15 C17 H17C 109.5 . . ?
H17A C17 H17C 109.5 . . ?
H17B C17 H17C 109.5 . . ?
O16 C18 H18A 109.5 . . ?
O16 C18 H18B 109.5 . . ?
H18A C18 H18B 109.5 . . ?
O16 C18 H18C 109.5 . . ?
H18A C18 H18C 109.5 . . ?
H18B C18 H18C 109.5 . . ?
O1A P1A O4A 113.0(6) . . ?
O1A P1A O3A 110.1(9) . . ?
O4A P1A O3A 101.3(7) . . ?
O1A P1A N1A 118.9(6) . . ?
O4A P1A N1A 105.4(8) . . ?
O3A P1A N1A 106.4(10) . . ?
O5A P2A O8A 112.3(5) . . ?
O5A P2A O7A 108.0(8) . . ?
O8A P2A O7A 101.1(8) . . ?
O5A P2A N2A 117.6(9) . . ?
O8A P2A N2A 108.3(9) . . ?
O7A P2A N2A 108.2(8) . . ?
O9A P3A O11A 114.1(5) . . ?
O9A P3A O12A 107.0(6) . . ?
O11A P3A O12A 101.7(6) . . ?
O9A P3A N3A 118.5(5) . . ?
O11A P3A N3A 105.3(5) . . ?
O12A P3A N3A 109.0(6) . . ?
O13A P4A O15A 109.2(6) . . ?
O13A P4A O16A 113.1(5) . . ?
O15A P4A O16A 100.4(5) . . ?
O13A P4A N4A 118.5(5) . . ?
O15A P4A N4A 106.7(7) . . ?
O16A P4A N4A 107.3(5) . . ?
P1A O1A Nd1A 143.7(6) . . ?
P1A O1A Nd1 135.5(5) . . ?
Nd1A O1A Nd1 16.0(2) . . ?
C1A O2A Na1 120.8(11) . . ?
C1A O2A Nd1 139.3(11) . . ?
Na1 O2A Nd1 98.7(3) . . ?
C1A O2A Nd1A 128.5(11) . . ?
Na1 O2A Nd1A 107.5(4) . . ?
Nd1 O2A Nd1A 11.98(13) . . ?
C6A O3A P1A 124(2) . . ?
C7A O4A P1A 121.6(11) . . ?
C2A O6A Na1 116.0(18) . . ?
C8A O7A P2A 116.4(13) . . ?
C9A O8A P2A 122.8(17) . . ?
P3A O9A Nd1A 143.6(5) . . ?
P3A O9A Nd1 133.8(5) . . ?
Nd1A O9A Nd1 14.94(19) . . ?
C10A O10A Na1 117.0(14) . . ?
C10A O10A Nd1 135.4(16) . . ?
Na1 O10A Nd1 92.6(5) . . ?
C10A O10A Nd1A 122.8(16) . . ?
Na1 O10A Nd1A 102.7(5) . . ?
Nd1 O10A Nd1A 12.67(16) . . ?
C15A O11A P3A 117.3(13) . . ?
C16A O12A P3A 121.5(11) . . ?
C11A O14A Na1 122.5(13) . . ?
C17A O15A P4A 126.8(19) . . ?
C18A O16A P4A 115.3(16) . . ?
C1A N1A P1A 121.7(14) . . ?
C2A N2A P2A 127(2) . . ?
C10A N3A P3A 120.6(13) . . ?
C11A N4A P4A 123.1(13) . . ?
C3A F2A Na1 117.6(10) . . ?
C14A F12A Na1 117.1(9) . . ?
O2A C1A N1A 131.2(19) . . ?
O2A C1A C3A 118.9(15) . . ?
N1A C1A C3A 109.9(17) . . ?
N2A C2A O6A 126(2) . . ?
N2A C2A C5A 118(2) . . ?
O6A C2A C5A 116(2) . . ?
F1A C3A F2A 108.1(13) . . ?
F1A C3A C4A 104.8(13) . . ?
F2A C3A C4A 97.6(13) . . ?
F1A C3A C1A 111.2(13) . . ?
F2A C3A C1A 108.5(14) . . ?
C4A C3A C1A 125.1(14) . . ?
F4A C4A F3A 108.5(11) . . ?
F4A C4A C3A 114.7(14) . . ?
F3A C4A C3A 101.2(12) . . ?
F4A C4A C5A 112.9(13) . . ?
F3A C4A C5A 102.0(12) . . ?
C3A C4A C5A 115.7(12) . . ?
F5A C5A F6A 108.0(15) . . ?
F5A C5A C2A 109.2(14) . . ?
F6A C5A C2A 110.3(17) . . ?
F5A C5A C4A 105.1(10) . . ?
F6A C5A C4A 110.8(14) . . ?
C2A C5A C4A 113.2(15) . . ?
O3A C6A H6A1 109.5 . . ?
O3A C6A H6A2 109.5 . . ?
H6A1 C6A H6A2 109.5 . . ?
O3A C6A H6A3 109.5 . . ?
H6A1 C6A H6A3 109.5 . . ?
H6A2 C6A H6A3 109.5 . . ?
O4A C7A H7A1 109.5 . . ?
O4A C7A H7A2 109.5 . . ?
H7A1 C7A H7A2 109.5 . . ?
O4A C7A H7A3 109.5 . . ?
H7A1 C7A H7A3 109.5 . . ?
H7A2 C7A H7A3 109.5 . . ?
O7A C8A H8A1 109.5 . . ?
O7A C8A H8A2 109.5 . . ?
H8A1 C8A H8A2 109.5 . . ?
O7A C8A H8A3 109.5 . . ?
H8A1 C8A H8A3 109.5 . . ?
H8A2 C8A H8A3 109.5 . . ?
O8A C9A H9A1 109.5 . . ?
O8A C9A H9A2 109.5 . . ?
H9A1 C9A H9A2 109.5 . . ?
O8A C9A H9A3 109.5 . . ?
H9A1 C9A H9A3 109.5 . . ?
H9A2 C9A H9A3 109.5 . . ?
O10A C10A N3A 132(2) . . ?
O10A C10A C12A 115.8(19) . . ?
N3A C10A C12A 111.7(17) . . ?
O14A C11A N4A 129(2) . . ?
O14A C11A C14A 119.7(19) . . ?
N4A C11A C14A 111.3(18) . . ?
F7A C12A F8A 105.2(12) . . ?
F7A C12A C13A 108.7(10) . . ?
F8A C12A C13A 110.9(12) . . ?
F7A C12A C10A 109.3(12) . . ?
F8A C12A C10A 107.9(14) . . ?
C13A C12A C10A 114.5(13) . . ?
F9A C13A F10A 103.9(11) . . ?
F9A C13A C14A 116.4(18) . . ?
F10A C13A C14A 105.6(14) . . ?
F9A C13A C12A 110.4(15) . . ?
F10A C13A C12A 100.4(16) . . ?
C14A C13A C12A 117.8(10) . . ?
F11A C14A F12A 105.2(10) . . ?
F11A C14A C13A 106.1(10) . . ?
F12A C14A C13A 101.4(13) . . ?
F11A C14A C11A 109.5(12) . . ?
F12A C14A C11A 107.6(12) . . ?
C13A C14A C11A 125.2(13) . . ?
O11A C15A H15D 109.5 . . ?
O11A C15A H15E 109.5 . . ?
H15D C15A H15E 109.5 . . ?
O11A C15A H15F 109.5 . . ?
H15D C15A H15F 109.5 . . ?
H15E C15A H15F 109.5 . . ?
O12A C16A H16G 109.5 . . ?
O12A C16A H16H 109.5 . . ?
H16G C16A H16H 109.5 . . ?
O12A C16A H16I 109.5 . . ?
H16G C16A H16I 109.5 . . ?
H16H C16A H16I 109.5 . . ?
O15A C17A H17D 109.5 . . ?
O15A C17A H17E 109.5 . . ?
H17D C17A H17E 109.5 . . ?
O15A C17A H17F 109.5 . . ?
H17D C17A H17F 109.5 . . ?
H17E C17A H17F 109.5 . . ?
O16A C18A H18D 109.5 . . ?
O16A C18A H18E 109.5 . . ?
H18D C18A H18E 109.5 . . ?
O16A C18A H18F 109.5 . . ?
H18D C18A H18F 109.5 . . ?
H18E C18A H18F 109.5 . . ?
O1W Na1 O2A 80.2(3) . . ?
O1W Na1 O14A 82.0(3) . . ?
O2A Na1 O14A 162.2(4) . . ?
O1W Na1 F2A 138.3(4) . . ?
O2A Na1 F2A 71.4(5) . . ?
O14A Na1 F2A 124.0(6) . . ?
O1W Na1 F12A 138.5(4) . . ?
O2A Na1 F12A 126.5(4) . . ?
O14A Na1 F12A 68.1(4) . . ?
F2A Na1 F12A 83.1(6) . . ?
O1W Na1 O10A 72.5(4) . . ?
O2A Na1 O10A 80.0(4) . . ?
O14A Na1 O10A 93.8(5) . . ?
F2A Na1 O10A 129.0(6) . . ?
F12A Na1 O10A 81.2(6) . . ?
O1W Na1 O6A 72.6(5) . . ?
O2A Na1 O6A 95.4(6) . . ?
O14A Na1 O6A 80.1(6) . . ?
F2A Na1 O6A 80.2(8) . . ?
F12A Na1 O6A 126.1(6) . . ?
O10A Na1 O6A 145.1(7) . . ?
O1W Na1 Nd1 52.96(8) . 2 ?
O2A Na1 Nd1 121.9(3) . 2 ?
O14A Na1 Nd1 44.8(2) . 2 ?
F2A Na1 Nd1 120.5(5) . 2 ?
F12A Na1 Nd1 111.5(3) . 2 ?
O10A Na1 Nd1 110.4(4) . 2 ?
O6A Na1 Nd1 43.7(6) . 2 ?
O1W Na1 Nd1A 58.74(12) . 2 ?
O2A Na1 Nd1A 125.1(3) . 2 ?
O14A Na1 Nd1A 43.1(3) . 2 ?
F2A Na1 Nd1A 115.8(5) . 2 ?
F12A Na1 Nd1A 108.2(3) . 2 ?
O10A Na1 Nd1A 115.2(4) . 2 ?
O6A Na1 Nd1A 41.3(6) . 2 ?
Nd1 Na1 Nd1A 5.90(8) 2 2 ?
O2W Na2 O2W 137.2(6) . 2_556 ?
O2W Na2 Nd1A 48.0(3) . 2_556 ?
O2W Na2 Nd1A 104.6(4) 2_556 2_556 ?
Na1 O1W Na1 180.0(4) 2 . ?
Na1 O1W Nd1 90.13(10) 2 2 ?
Na1 O1W Nd1 89.87(10) . 2 ?
Na1 O1W Nd1 89.87(10) 2 . ?
Na1 O1W Nd1 90.13(10) . . ?
Nd1 O1W Nd1 180.0 2 . ?
Na2 O2W Na2 42.8(6) . 2_556 ?

loop_
_geom_bond_atom_site_label_1
_geom_bond_atom_site_label_2
_geom_bond_distance
_geom_bond_site_symmetry_2
_geom_bond_publ_flag
Nd1 O9 2.392(8) . ?
Nd1 O1A 2.440(8) . ?
Nd1 O1 2.440(6) . ?
Nd1 O2A 2.456(9) . ?
Nd1 O2 2.480(7) . ?
Nd1 O10 2.487(15) . ?
Nd1 O10A 2.516(17) . ?
Nd1 O9A 2.534(8) . ?
Nd1 O1W 2.8436(3) . ?
Nd1A O9 2.058(10) . ?
Nd1A O1 2.175(8) . ?
Nd1A O1A 2.198(10) . ?
Nd1A O9A 2.231(9) . ?
Nd1A O10 2.840(17) . ?
Nd1A O2A 2.865(11) . ?
Nd1A O10A 2.866(18) . ?
Nd1A O2 2.915(10) . ?
P1 O1 1.466(8) . ?
P1 O4 1.566(8) . ?
P1 O3 1.572(16) . ?
P1 N1 1.623(12) . ?
P2 O5 1.462(11) . ?
P2 O8 1.570(6) . ?
P2 O7 1.577(6) . ?
P2 N2 1.61(2) . ?
P3 O9 1.459(10) . ?
P3 O11 1.567(8) . ?
P3 O12 1.571(8) . ?
P3 N3 1.612(13) . ?
P4 O13 1.473(10) . ?
P4 O16 1.545(12) . ?
P4 O15 1.624(15) . ?
P4 N4 1.632(11) . ?
O2 C1 1.28(2) . ?
O3 C6 1.469(10) . ?
O4 C7 1.463(9) . ?
O6 C2 1.22(4) . ?
O7 C8 1.481(10) . ?
O8 C9 1.469(10) . ?
O10 C10 1.29(3) . ?
O11 C15 1.471(8) . ?
O12 C16 1.458(10) . ?
O11B C15B 1.470(11) . ?
O12B C16B 1.457(11) . ?
O14 C11 1.32(3) . ?
O15 C17 1.461(10) . ?
O16 C18 1.474(10) . ?
N1 C1 1.28(2) . ?
N2 C2 1.34(3) . ?
N3 C10 1.30(3) . ?
N4 C11 1.24(3) . ?
F1 C3 1.358(12) . ?
F2 C3 1.35(2) . ?
F3 C4 1.41(5) . ?
F4 C4 1.45(5) . ?
F5 C5 1.361(14) . ?
F6 C5 1.378(19) . ?
F7 C12 1.351(12) . ?
F8 C12 1.365(18) . ?
F9 C13 1.39(4) . ?
F10 C13 1.30(5) . ?
F11 C14 1.345(13) . ?
F12 C14 1.38(2) . ?
C1 C3 1.539(18) . ?
C2 C5 1.56(3) . ?
C3 C4 1.30(4) . ?
C4 C5 1.72(4) . ?
C6 H6A 0.9800 . ?
C6 H6B 0.9800 . ?
C6 H6C 0.9800 . ?
C7 H7A 0.9800 . ?
C7 H7B 0.9800 . ?
C7 H7C 0.9800 . ?
C8 H8A 0.9800 . ?
C8 H8B 0.9800 . ?
C8 H8C 0.9800 . ?
C9 H9A 0.9800 . ?
C9 H9B 0.9800 . ?
C9 H9C 0.9800 . ?
C10 C12 1.52(3) . ?
C11 C14 1.53(3) . ?
C12 C13 1.79(4) . ?
C13 C14 1.34(4) . ?
C15 H15A 0.9800 . ?
C15 H15B 0.9800 . ?
C15 H15C 0.9800 . ?
C15B H15A 0.9800 . ?
C15B H15B 0.9800 . ?
C15B H15C 0.9800 . ?
C16B H16A 0.9800 . ?
C16B H16B 0.9800 . ?
C16B H16C 0.9800 . ?
C16 H16D 0.9800 . ?
C16 H16E 0.9800 . ?
C16 H16F 0.9800 . ?
C17 H17A 0.9800 . ?
C17 H17B 0.9800 . ?
C17 H17C 0.9800 . ?
C18 H18A 0.9800 . ?
C18 H18B 0.9800 . ?
C18 H18C 0.9800 . ?
P1A O1A 1.459(10) . ?
P1A O4A 1.536(9) . ?
P1A O3A 1.59(2) . ?
P1A N1A 1.622(17) . ?
P2A O5A 1.493(9) . ?
P2A O8A 1.570(6) . ?
P2A O7A 1.575(6) . ?
P2A N2A 1.624(18) . ?
P3A O9A 1.463(9) . ?
P3A O11A 1.558(9) . ?
P3A O12A 1.576(12) . ?
P3A N3A 1.630(11) . ?
P4A O13A 1.488(8) . ?
P4A O15A 1.545(15) . ?
P4A O16A 1.560(8) . ?
P4A N4A 1.614(10) . ?
O2A C1A 1.21(2) . ?
O2A Na1 2.248(9) . ?
O3A C6A 1.470(10) . ?
O4A C7A 1.465(9) . ?
O6A C2A 1.28(4) . ?
O6A Na1 2.42(2) . ?
O7A C8A 1.472(10) . ?
O8A C9A 1.473(10) . ?
O10A C10A 1.22(3) . ?
O10A Na1 2.423(16) . ?
O11A C15A 1.468(10) . ?
O12A C16A 1.41(2) . ?
O14A C11A 1.20(3) . ?
O14A Na1 2.255(10) . ?
O15A C17A 1.457(10) . ?
O16A C18A 1.477(10) . ?
N1A C1A 1.35(2) . ?
N2A C2A 1.26(4) . ?
N3A C10A 1.31(3) . ?
N4A C11A 1.36(3) . ?
F1A C3A 1.352(16) . ?
F2A C3A 1.41(2) . ?
F2A Na1 2.263(18) . ?
F3A C4A 1.447(19) . ?
F4A C4A 1.24(2) . ?
F5A C5A 1.345(15) . ?
F6A C5A 1.36(3) . ?
F7A C12A 1.379(12) . ?
F8A C12A 1.41(2) . ?
F9A C13A 1.291(18) . ?
F10A C13A 1.46(2) . ?
F11A C14A 1.359(12) . ?
F12A C14A 1.372(15) . ?
F12A Na1 2.361(13) . ?
C1A C3A 1.56(3) . ?
C2A C5A 1.53(2) . ?
C3A C4A 1.54(2) . ?
C4A C5A 1.582(19) . ?
C6A H6A1 0.9800 . ?
C6A H6A2 0.9800 . ?
C6A H6A3 0.9800 . ?
C7A H7A1 0.9800 . ?
C7A H7A2 0.9800 . ?
C7A H7A3 0.9800 . ?
C8A H8A1 0.9800 . ?
C8A H8A2 0.9800 . ?
C8A H8A3 0.9800 . ?
C9A H9A1 0.9800 . ?
C9A H9A2 0.9800 . ?
C9A H9A3 0.9800 . ?
C10A C12A 1.57(3) . ?
C11A C14A 1.53(3) . ?
C12A C13A 1.57(2) . ?
C13A C14A 1.47(3) . ?
C15A H15D 0.9800 . ?
C15A H15E 0.9800 . ?
C15A H15F 0.9800 . ?
C16A H16G 0.9800 . ?
C16A H16H 0.9800 . ?
C16A H16I 0.9800 . ?
C17A H17D 0.9800 . ?
C17A H17E 0.9800 . ?
C17A H17F 0.9800 . ?
C18A H18D 0.9800 . ?
C18A H18E 0.9800 . ?
C18A H18F 0.9800 . ?
Na1 O1W 2.153(4) . ?
Na1 Nd1 3.562(4) 2 ?
Na1 Nd1A 4.126(8) 2 ?
Na2 O2W 2.295(14) . ?
Na2 O2W 2.343(12) 2_556 ?
Na2 Nd1A 4.139(14) 2_556 ?
O1W Na1 2.153(4) 2 ?
O1W Nd1 2.8436(3) 2 ?
O2W Na2 2.343(12) 2_556 ?

loop_
_geom_torsion_atom_site_label_1
_geom_torsion_atom_site_label_2
_geom_torsion_atom_site_label_3
_geom_torsion_atom_site_label_4
_geom_torsion
_geom_torsion_site_symmetry_1
_geom_torsion_site_symmetry_2
_geom_torsion_site_symmetry_3
_geom_torsion_site_symmetry_4
_geom_torsion_publ_flag
O4 P1 O1 Nd1A 156.9(8) . . . . ?
O3 P1 O1 Nd1A -91.0(10) . . . . ?
N1 P1 O1 Nd1A 32.6(12) . . . . ?
O4 P1 O1 Nd1 137.5(6) . . . . ?
O3 P1 O1 Nd1 -110.4(8) . . . . ?
N1 P1 O1 Nd1 13.2(10) . . . . ?
O1 P1 O3 C6 173(2) . . . . ?
O4 P1 O3 C6 -69(2) . . . . ?
N1 P1 O3 C6 43(2) . . . . ?
O1 P1 O4 C7 -60.9(12) . . . . ?
O3 P1 O4 C7 -176.5(12) . . . . ?
N1 P1 O4 C7 70.2(12) . . . . ?
O5 P2 O7 C8 175.4(12) . . . . ?
O8 P2 O7 C8 -65.3(14) . . . . ?
N2 P2 O7 C8 43.6(15) . . . . ?
O5 P2 O8 C9 -77.8(16) . . . . ?
O7 P2 O8 C9 168.5(15) . . . . ?
N2 P2 O8 C9 57.6(18) . . . . ?
O11 P3 O9 Nd1A -114.1(12) . . . . ?
O12 P3 O9 Nd1A 135.6(15) . . . . ?
N3 P3 O9 Nd1A 18.1(16) . . . . ?
O11 P3 O9 Nd1 -134.1(9) . . . . ?
O12 P3 O9 Nd1 115.5(13) . . . . ?
N3 P3 O9 Nd1 -1.9(13) . . . . ?
O9 P3 O11 C15 79(3) . . . . ?
O12 P3 O11 C15 -172(3) . . . . ?
N3 P3 O11 C15 -59(3) . . . . ?
O9 P3 O12 C16 -167(2) . . . . ?
O11 P3 O12 C16 69(2) . . . . ?
N3 P3 O12 C16 -41(2) . . . . ?
O13 P4 O15 C17 164.1(17) . . . . ?
O16 P4 O15 C17 -74.2(18) . . . . ?
N4 P4 O15 C17 35.7(19) . . . . ?
O13 P4 O16 C18 -69.6(18) . . . . ?
O15 P4 O16 C18 175.4(18) . . . . ?
N4 P4 O16 C18 64.6(18) . . . . ?
O1 P1 N1 C1 -2.4(17) . . . . ?
O4 P1 N1 C1 -129.2(14) . . . . ?
O3 P1 N1 C1 121.3(15) . . . . ?
O5 P2 N2 C2 -3(2) . . . . ?
O8 P2 N2 C2 -134.3(16) . . . . ?
O7 P2 N2 C2 120.0(17) . . . . ?
O9 P3 N3 C10 10(2) . . . . ?
O11 P3 N3 C10 148.5(17) . . . . ?
O12 P3 N3 C10 -102.9(19) . . . . ?
O13 P4 N4 C11 -2.5(17) . . . . ?
O16 P4 N4 C11 -134.9(15) . . . . ?
O15 P4 N4 C11 117.9(15) . . . . ?
P1 N1 C1 O2 0(3) . . . . ?
P1 N1 C1 C3 -177.9(10) . . . . ?
Nd1 O2 C1 N1 -8(3) . . . . ?
Nd1A O2 C1 N1 -13(2) . . . . ?
Nd1 O2 C1 C3 169.8(9) . . . . ?
Nd1A O2 C1 C3 164.8(8) . . . . ?
P2 N2 C2 O6 0(4) . . . . ?
P2 N2 C2 C5 179.3(12) . . . . ?
N1 C1 C3 C4 -71(3) . . . . ?
O2 C1 C3 C4 111(2) . . . . ?
N1 C1 C3 F2 163.8(15) . . . . ?
O2 C1 C3 F2 -14.1(18) . . . . ?
N1 C1 C3 F1 45.8(16) . . . . ?
O2 C1 C3 F1 -132.1(12) . . . . ?
F2 C3 C4 F3 -175(3) . . . . ?
F1 C3 C4 F3 -62(4) . . . . ?
C1 C3 C4 F3 57(4) . . . . ?
F2 C3 C4 F4 -53(3) . . . . ?
F1 C3 C4 F4 60(3) . . . . ?
C1 C3 C4 F4 180(2) . . . . ?
F2 C3 C4 C5 64(4) . . . . ?
F1 C3 C4 C5 177(3) . . . . ?
C1 C3 C4 C5 -63(4) . . . . ?
O6 C2 C5 F5 -134.9(17) . . . . ?
N2 C2 C5 F5 45.8(18) . . . . ?
O6 C2 C5 F6 -17(2) . . . . ?
N2 C2 C5 F6 164.2(16) . . . . ?
O6 C2 C5 C4 98(2) . . . . ?
N2 C2 C5 C4 -81(2) . . . . ?
C3 C4 C5 F5 176(3) . . . . ?
F3 C4 C5 F5 45(3) . . . . ?
F4 C4 C5 F5 -56(3) . . . . ?
C3 C4 C5 F6 61(4) . . . . ?
F3 C4 C5 F6 -70(2) . . . . ?
F4 C4 C5 F6 -171.8(19) . . . . ?
C3 C4 C5 C2 -59(4) . . . . ?
F3 C4 C5 C2 170.2(19) . . . . ?
F4 C4 C5 C2 69(3) . . . . ?
Nd1 O10 C10 N3 -16(3) . . . . ?
Nd1A O10 C10 N3 -21(3) . . . . ?
Nd1 O10 C10 C12 165.5(10) . . . . ?
Nd1A O10 C10 C12 161.2(11) . . . . ?
P3 N3 C10 O10 -2(3) . . . . ?
P3 N3 C10 C12 176.7(12) . . . . ?
P4 N4 C11 O14 6(3) . . . . ?
P4 N4 C11 C14 -179.6(10) . . . . ?
O10 C10 C12 F7 -132.0(16) . . . . ?
N3 C10 C12 F7 50(2) . . . . ?
O10 C10 C12 F8 -14(2) . . . . ?
N3 C10 C12 F8 167.6(16) . . . . ?
O10 C10 C12 C13 104(2) . . . . ?
N3 C10 C12 C13 -75(2) . . . . ?
F7 C12 C13 F10 52(2) . . . . ?
F8 C12 C13 F10 -63(2) . . . . ?
C10 C12 C13 F10 176.2(17) . . . . ?
F7 C12 C13 C14 -179(3) . . . . ?
F8 C12 C13 C14 66(3) . . . . ?
C10 C12 C13 C14 -55(4) . . . . ?
F7 C12 C13 F9 -56(3) . . . . ?
F8 C12 C13 F9 -171.1(19) . . . . ?
C10 C12 C13 F9 68(3) . . . . ?
F10 C13 C14 F11 -72(4) . . . . ?
F9 C13 C14 F11 63(3) . . . . ?
C12 C13 C14 F11 172(2) . . . . ?
F10 C13 C14 F12 176(3) . . . . ?
F9 C13 C14 F12 -49(3) . . . . ?
C12 C13 C14 F12 60(3) . . . . ?
F10 C13 C14 C11 48(4) . . . . ?
F9 C13 C14 C11 -177(2) . . . . ?
C12 C13 C14 C11 -68(3) . . . . ?
N4 C11 C14 C13 -65(3) . . . . ?
O14 C11 C14 C13 110(2) . . . . ?
N4 C11 C14 F11 51.5(17) . . . . ?
O14 C11 C14 F11 -133.5(14) . . . . ?
N4 C11 C14 F12 169.4(17) . . . . ?
O14 C11 C14 F12 -16(2) . . . . ?
O4A P1A O1A Nd1A -159.2(9) . . . . ?
O3A P1A O1A Nd1A 88.2(12) . . . . ?
N1A P1A O1A Nd1A -34.8(15) . . . . ?
O4A P1A O1A Nd1 -137.8(7) . . . . ?
O3A P1A O1A Nd1 109.6(10) . . . . ?
N1A P1A O1A Nd1 -13.4(13) . . . . ?
O1A P1A O3A C6A -166(2) . . . . ?
O4A P1A O3A C6A 74(2) . . . . ?
N1A P1A O3A C6A -36(2) . . . . ?
O1A P1A O4A C7A 65.0(12) . . . . ?
O3A P1A O4A C7A -177.2(13) . . . . ?
N1A P1A O4A C7A -66.5(13) . . . . ?
O5A P2A O7A C8A -107.9(19) . . . . ?
O8A P2A O7A C8A 134.1(19) . . . . ?
N2A P2A O7A C8A 20(2) . . . . ?
O5A P2A O8A C9A 28.0(17) . . . . ?
O7A P2A O8A C9A 142.9(17) . . . . ?
N2A P2A O8A C9A -103.5(18) . . . . ?
O11A P3A O9A Nd1A 125.4(10) . . . . ?
O12A P3A O9A Nd1A -122.9(10) . . . . ?
N3A P3A O9A Nd1A 0.7(13) . . . . ?
O11A P3A O9A Nd1 142.6(7) . . . . ?
O12A P3A O9A Nd1 -105.7(8) . . . . ?
N3A P3A O9A Nd1 17.8(10) . . . . ?
O9A P3A O11A C15A -63.0(18) . . . . ?
O12A P3A O11A C15A -177.9(18) . . . . ?
N3A P3A O11A C15A 68.5(18) . . . . ?
O9A P3A O12A C16A 172.3(14) . . . . ?
O11A P3A O12A C16A -67.7(15) . . . . ?
N3A P3A O12A C16A 43.1(16) . . . . ?
O13A P4A O15A C17A -172(2) . . . . ?
O16A P4A O15A C17A 69(2) . . . . ?
N4A P4A O15A C17A -43(2) . . . . ?
O13A P4A O16A C18A 61.1(19) . . . . ?
O15A P4A O16A C18A 177.3(19) . . . . ?
N4A P4A O16A C18A -71.4(19) . . . . ?
O1A P1A N1A C1A 5(2) . . . . ?
O4A P1A N1A C1A 133.2(17) . . . . ?
O3A P1A N1A C1A -119.7(18) . . . . ?
O5A P2A N2A C2A -13(2) . . . . ?
O8A P2A N2A C2A 116(2) . . . . ?
O7A P2A N2A C2A -135(2) . . . . ?
O9A P3A N3A C10A -23.9(17) . . . . ?
O11A P3A N3A C10A -152.8(14) . . . . ?
O12A P3A N3A C10A 98.7(15) . . . . ?
O13A P4A N4A C11A 9.8(16) . . . . ?
O15A P4A N4A C11A -113.8(14) . . . . ?
O16A P4A N4A C11A 139.3(14) . . . . ?
Na1 O2A C1A N1A 174.5(18) . . . . ?
Nd1 O2A C1A N1A 10(3) . . . . ?
Nd1A O2A C1A N1A 18(3) . . . . ?
Na1 O2A C1A C3A -6(2) . . . . ?
Nd1 O2A C1A C3A -170.4(10) . . . . ?
Nd1A O2A C1A C3A -163.2(10) . . . . ?
P1A N1A C1A O2A -4(3) . . . . ?
P1A N1A C1A C3A 177.0(13) . . . . ?
P2A N2A C2A O6A 4(4) . . . . ?
P2A N2A C2A C5A 179.0(15) . . . . ?
Na1 O6A C2A N2A -105(3) . . . . ?
Na1 O6A C2A C5A 80(2) . . . . ?
Na1 F2A C3A F1A -139.0(12) . . . . ?
Na1 F2A C3A C4A 112.7(13) . . . . ?
Na1 F2A C3A C1A -18.3(19) . . . . ?
O2A C1A C3A F1A 134.9(17) . . . . ?
N1A C1A C3A F1A -46(2) . . . . ?
O2A C1A C3A F2A 16(2) . . . . ?
N1A C1A C3A F2A -164.6(16) . . . . ?
O2A C1A C3A C4A -97.8(19) . . . . ?
N1A C1A C3A C4A 82(2) . . . . ?
F1A C3A C4A F4A -46.9(16) . . . . ?
F2A C3A C4A F4A 64.2(15) . . . . ?
C1A C3A C4A F4A -176.9(14) . . . . ?
F1A C3A C4A F3A 69.6(13) . . . . ?
F2A C3A C4A F3A -179.3(12) . . . . ?
C1A C3A C4A F3A -60.4(17) . . . . ?
F1A C3A C4A C5A 178.9(13) . . . . ?
F2A C3A C4A C5A -70.0(16) . . . . ?
C1A C3A C4A C5A 49(2) . . . . ?
N2A C2A C5A F5A -38(3) . . . . ?
O6A C2A C5A F5A 137(2) . . . . ?
N2A C2A C5A F6A -157(2) . . . . ?
O6A C2A C5A F6A 19(3) . . . . ?
N2A C2A C5A C4A 78(2) . . . . ?
O6A C2A C5A C4A -106(2) . . . . ?
F4A C4A C5A F5A 55.1(15) . . . . ?
F3A C4A C5A F5A -61.1(13) . . . . ?
C3A C4A C5A F5A -169.9(12) . . . . ?
F4A C4A C5A F6A 171.4(16) . . . . ?
F3A C4A C5A F6A 55.3(17) . . . . ?
C3A C4A C5A F6A -54(2) . . . . ?
F4A C4A C5A C2A -64.0(19) . . . . ?
F3A C4A C5A C2A 179.8(15) . . . . ?
C3A C4A C5A C2A 71(2) . . . . ?
Na1 O10A C10A N3A -93(3) . . . . ?
Nd1 O10A C10A N3A 33(3) . . . . ?
Nd1A O10A C10A N3A 35(3) . . . . ?
Na1 O10A C10A C12A 83.0(14) . . . . ?
Nd1 O10A C10A C12A -151.0(12) . . . . ?
Nd1A O10A C10A C12A -148.6(11) . . . . ?
P3A N3A C10A O10A 0(3) . . . . ?
P3A N3A C10A C12A -176.0(10) . . . . ?
Na1 O14A C11A N4A -177.5(16) . . . . ?
Na1 O14A C11A C14A -3(2) . . . . ?
P4A N4A C11A O14A -13(3) . . . . ?
P4A N4A C11A C14A 172.0(10) . . . . ?
O10A C10A C12A F7A 135.0(16) . . . . ?
N3A C10A C12A F7A -48.2(17) . . . . ?
O10A C10A C12A F8A 21(2) . . . . ?
N3A C10A C12A F8A -162.1(15) . . . . ?
O10A C10A C12A C13A -102.9(17) . . . . ?
N3A C10A C12A C13A 73.9(19) . . . . ?
F7A C12A C13A F9A 52.7(18) . . . . ?
F8A C12A C13A F9A 167.9(17) . . . . ?
C10A C12A C13A F9A -70(2) . . . . ?
F7A C12A C13A F10A -56.4(12) . . . . ?
F8A C12A C13A F10A 58.8(16) . . . . ?
C10A C12A C13A F10A -178.9(13) . . . . ?
F7A C12A C13A C14A -170.3(14) . . . . ?
F8A C12A C13A C14A -55(2) . . . . ?
C10A C12A C13A C14A 67(2) . . . . ?
Na1 F12A C14A F11A -141.6(8) . . . . ?
Na1 F12A C14A C13A 108.0(11) . . . . ?
Na1 F12A C14A C11A -24.9(16) . . . . ?
F9A C13A C14A F11A -47.7(18) . . . . ?
F10A C13A C14A F11A 66.8(13) . . . . ?
C12A C13A C14A F11A 177.8(13) . . . . ?
F9A C13A C14A F12A 62.0(16) . . . . ?
F10A C13A C14A F12A 176.6(11) . . . . ?
C12A C13A C14A F12A -72.5(18) . . . . ?
F9A C13A C14A C11A -176.7(16) . . . . ?
F10A C13A C14A C11A -62.2(18) . . . . ?
C12A C13A C14A C11A 49(2) . . . . ?
O14A C11A C14A F11A 132.4(17) . . . . ?
N4A C11A C14A F11A -51.8(18) . . . . ?
O14A C11A C14A F12A 19(2) . . . . ?
N4A C11A C14A F12A -165.7(14) . . . . ?
O14A C11A C14A C13A -100.0(19) . . . . ?
N4A C11A C14A C13A 76(2) . . . . ?
